data_2220817
loop_
_publ_author_name
'Yao, Rufu'

_publ_section_title
;
 Hexakis(1-methyl-1<i>H</i>-imidazole-\k<i>N</i>^3^)cobalt(II)
 dibromide dihydrate
;
_journal_coeditor_code HK2594
_journal_issue 2
_journal_name_full 'Acta Crystallographica Section E'
_journal_page_first m149
_journal_paper_doi 10.1107/S1600536808042906
_journal_volume 65
_journal_year 2009
_chemical_formula_iupac '[Co (C4 H6 N2)6] Br2, 2H2 O'
_chemical_formula_moiety 'C24 H36 Co N12 2+, 2(Br -), 2(H2 O1)'
_chemical_formula_sum 'C24 H40 Br2 Co N12 O2'
_chemical_formula_weight 747.41
_chemical_name_systematic
;
Hexakis(1-methyl-1<i>H</i>-imidazole-\k<i>N</i>^3^)cobalt(II) dibromide
dihydrate
;
_space_group_IT_number 14
_symmetry_cell_setting monoclinic
_symmetry_space_group_name_Hall '-P 2ybc'
_symmetry_space_group_name_H-M 'P 1 21/c 1'
_atom_sites_solution_hydrogens geom
_atom_sites_solution_primary direct
_atom_sites_solution_secondary difmap
_audit_creation_method SHELXL-97
_cell_angle_alpha 90.00
_cell_angle_beta 111.12(4)
_cell_angle_gamma 90.00
_cell_formula_units_Z 2
_cell_length_a 8.182(2)
_cell_length_b 13.573(2)
_cell_length_c 16.2340(19)
_cell_measurement_reflns_used 7560
_cell_measurement_temperature 298(2)
_cell_measurement_theta_max 27.11
_cell_measurement_theta_min 2.52
_cell_volume 1681.8(7)
_computing_cell_refinement 'SAINT (Bruker, 2001)'
_computing_data_collection 'SMART (Bruker, 2001)'
_computing_data_reduction 'SAINT (Bruker, 2001)'
_computing_molecular_graphics 'SHELXTL (Sheldrick, 2008)'
_computing_publication_material 'SHELXTL (Sheldrick, 2008)'
_computing_structure_refinement 'SHELXL97 (Sheldrick, 2008)'
_computing_structure_solution 'SHELXS97 (Sheldrick, 2008)'
_diffrn_ambient_temperature 298(2)
_diffrn_measured_fraction_theta_full 0.998
_diffrn_measured_fraction_theta_max 0.998
_diffrn_measurement_device_type 'Bruker SMART CCD area-detector'
_diffrn_measurement_method '\f and \w'
_diffrn_radiation_monochromator graphite
_diffrn_radiation_source 'fine-focus sealed tube'
_diffrn_radiation_type MoK\a
_diffrn_radiation_wavelength 0.71073
_diffrn_reflns_av_R_equivalents 0.0706
_diffrn_reflns_av_sigmaI/netI 0.0360
_diffrn_reflns_limit_h_max 10
_diffrn_reflns_limit_h_min -9
_diffrn_reflns_limit_k_max 16
_diffrn_reflns_limit_k_min -15
_diffrn_reflns_limit_l_max 20
_diffrn_reflns_limit_l_min -20
_diffrn_reflns_number 16985
_diffrn_reflns_theta_full 26.00
_diffrn_reflns_theta_max 26.00
_diffrn_reflns_theta_min 2.01
_exptl_absorpt_coefficient_mu 2.927
_exptl_absorpt_correction_T_max 0.416
_exptl_absorpt_correction_T_min 0.363
_exptl_absorpt_correction_type multi-scan
_exptl_absorpt_process_details '(SADABS; Bruker, 2001)'
_exptl_crystal_colour red
_exptl_crystal_density_diffrn 1.47
_exptl_crystal_density_method 'not measured'
_exptl_crystal_description block
_exptl_crystal_F_000 762
_exptl_crystal_size_max 0.40
_exptl_crystal_size_mid 0.30
_exptl_crystal_size_min 0.30
_refine_diff_density_max 0.856
_refine_diff_density_min -0.364
_refine_ls_extinction_method none
_refine_ls_goodness_of_fit_ref 1.035
_refine_ls_hydrogen_treatment constr
_refine_ls_matrix_type full
_refine_ls_number_parameters 187
_refine_ls_number_reflns 3294
_refine_ls_number_restraints 0
_refine_ls_restrained_S_all 1.035
_refine_ls_R_factor_all 0.0442
_refine_ls_R_factor_gt 0.0368
_refine_ls_shift/su_max 0.001
_refine_ls_shift/su_mean 0.000
_refine_ls_structure_factor_coef Fsqd
_refine_ls_weighting_details 'calc w=1/[\s^2^(Fo^2^)+(0.0649P)^2^+0.2015P] where P=(Fo^2^+2Fc^2^)/3'
_refine_ls_weighting_scheme calc
_refine_ls_wR_factor_gt 0.0989
_refine_ls_wR_factor_ref 0.1025
_reflns_number_gt 2710
_reflns_number_total 3294
_reflns_threshold_expression I>2\s(I)
_cod_data_source_file hk2594.cif
_cod_data_source_block I
_cod_original_sg_symbol_H-M 'P 21/c'
_cod_database_code 2220817
_cod_database_fobs_code 2220817

loop_
_symmetry_equiv_pos_as_xyz
'x, y, z'
'-x, y+1/2, -z+1/2'
'-x, -y, -z'
'x, -y-1/2, z-1/2'

loop_
_atom_site_type_symbol
_atom_site_label
_atom_site_fract_x
_atom_site_fract_y
_atom_site_fract_z
_atom_site_U_iso_or_equiv
_atom_site_adp_type
_atom_site_calc_flag
_atom_site_refinement_flags
_atom_site_occupancy
_atom_site_disorder_assembly
_atom_site_disorder_group
Co Co1 0.5000 0.5000 0.5000 0.03601(15) Uani d S 1 . .
Br Br1 0.78110(4) 0.87845(2) 0.56859(2) 0.05972(14) Uani d . 1 . .
O O1W 0.4155(4) 0.9171(2) 0.3940(2) 0.1105(11) Uani d . 1 . .
H H1WA 0.3888 0.9772 0.3983 0.166 Uiso d R 1 . .
H H1WB 0.4947 0.9012 0.4433 0.166 Uiso d R 1 . .
N N1 0.3436(3) 0.62856(14) 0.51072(14) 0.0415(5) Uani d . 1 . .
N N2 0.2626(3) 0.77351(16) 0.54359(16) 0.0490(5) Uani d . 1 . .
N N3 0.7232(3) 0.54470(15) 0.61490(13) 0.0419(5) Uani d . 1 . .
N N4 0.9664(3) 0.61811(16) 0.70086(15) 0.0504(6) Uani d . 1 . .
N N5 0.4033(3) 0.41844(16) 0.58900(13) 0.0433(5) Uani d . 1 . .
N N6 0.3497(3) 0.30035(18) 0.66980(15) 0.0539(6) Uani d . 1 . .
C C1 0.3966(3) 0.71343(19) 0.54940(17) 0.0449(6) Uani d . 1 . .
H H1A 0.5138 0.7302 0.5777 0.054 Uiso calc R 1 . .
C C2 0.1629(4) 0.6342(2) 0.4783(2) 0.0543(7) Uani d . 1 . .
H H2A 0.0873 0.5845 0.4474 0.065 Uiso calc R 1 . .
C C3 0.1130(4) 0.7236(2) 0.4986(2) 0.0567(7) Uani d . 1 . .
H H3A -0.0012 0.7463 0.4845 0.068 Uiso calc R 1 . .
C C4 0.2759(5) 0.8748(2) 0.5786(3) 0.0792(12) Uani d . 1 . .
H H4A 0.3971 0.8920 0.6075 0.119 Uiso calc R 1 . .
H H4B 0.2173 0.8785 0.6202 0.119 Uiso calc R 1 . .
H H4C 0.2220 0.9198 0.5309 0.119 Uiso calc R 1 . .
C C5 0.8328(3) 0.61851(19) 0.62204(17) 0.0444(6) Uani d . 1 . .
H H5A 0.8195 0.6651 0.5781 0.053 Uiso calc R 1 . .
C C6 0.7915(4) 0.4943(2) 0.69380(18) 0.0521(7) Uani d . 1 . .
H H6A 0.7419 0.4386 0.7085 0.063 Uiso calc R 1 . .
C C7 0.9419(4) 0.5382(2) 0.74685(19) 0.0564(7) Uani d . 1 . .
H H7A 1.0137 0.5181 0.8030 0.068 Uiso calc R 1 . .
C C8 1.1066(5) 0.6909(3) 0.7314(3) 0.0799(10) Uani d . 1 . .
H H8A 1.0926 0.7386 0.6857 0.120 Uiso calc R 1 . .
H H8B 1.2178 0.6586 0.7457 0.120 Uiso calc R 1 . .
H H8C 1.1017 0.7234 0.7830 0.120 Uiso calc R 1 . .
C C9 0.4120(4) 0.3232(2) 0.60596(17) 0.0480(6) Uani d . 1 . .
H H9A 0.4561 0.2770 0.5771 0.058 Uiso calc R 1 . .
C C10 0.3301(4) 0.4577(2) 0.6465(2) 0.0626(8) Uani d . 1 . .
H H10A 0.3063 0.5242 0.6502 0.075 Uiso calc R 1 . .
C C11 0.2980(5) 0.3862(2) 0.6964(2) 0.0663(9) Uani d . 1 . .
H H11A 0.2502 0.3940 0.7400 0.080 Uiso calc R 1 . .
C C12 0.3336(6) 0.2008(3) 0.7011(2) 0.0862(12) Uani d . 1 . .
H H12A 0.3805 0.1539 0.6713 0.129 Uiso calc R 1 . .
H H12B 0.2123 0.1863 0.6890 0.129 Uiso calc R 1 . .
H H12C 0.3973 0.1970 0.7636 0.129 Uiso calc R 1 . .

loop_
_atom_site_aniso_label
_atom_site_aniso_U_11
_atom_site_aniso_U_22
_atom_site_aniso_U_33
_atom_site_aniso_U_12
_atom_site_aniso_U_13
_atom_site_aniso_U_23
Co1 0.0387(3) 0.0319(3) 0.0416(2) 0.00008(18) 0.0197(2) 0.00050(18)
Br1 0.0506(2) 0.0458(2) 0.0787(2) -0.00077(12) 0.01838(17) -0.01020(13)
O1W 0.099(2) 0.096(2) 0.109(2) 0.0179(17) 0.0042(18) -0.0335(18)
N1 0.0405(12) 0.0390(12) 0.0502(11) 0.0004(9) 0.0227(10) -0.0009(9)
N2 0.0508(14) 0.0370(12) 0.0683(13) 0.0033(9) 0.0325(11) -0.0024(10)
N3 0.0450(12) 0.0370(11) 0.0444(11) 0.0026(9) 0.0168(9) 0.0005(9)
N4 0.0388(12) 0.0544(14) 0.0536(13) 0.0033(10) 0.0112(11) 0.0010(10)
N5 0.0483(13) 0.0421(12) 0.0465(11) -0.0038(10) 0.0255(10) -0.0006(9)
N6 0.0603(15) 0.0592(15) 0.0490(12) -0.0095(12) 0.0278(11) 0.0090(11)
C1 0.0404(14) 0.0441(14) 0.0560(14) 0.0005(11) 0.0244(12) -0.0027(12)
C2 0.0385(15) 0.0564(17) 0.0677(17) 0.0003(12) 0.0185(13) -0.0103(14)
C3 0.0411(15) 0.0606(18) 0.0697(17) 0.0099(13) 0.0217(13) -0.0048(14)
C4 0.083(3) 0.0403(18) 0.130(3) 0.0009(15) 0.057(3) -0.0167(17)
C5 0.0403(14) 0.0454(15) 0.0463(14) 0.0014(11) 0.0143(12) 0.0047(11)
C6 0.0621(18) 0.0408(15) 0.0522(15) 0.0038(13) 0.0191(14) 0.0072(12)
C7 0.0588(19) 0.0551(17) 0.0480(15) 0.0161(14) 0.0104(14) 0.0064(13)
C8 0.056(2) 0.083(3) 0.082(2) -0.0173(18) 0.0011(17) -0.0009(19)
C9 0.0593(17) 0.0474(16) 0.0450(13) -0.0076(12) 0.0284(12) 0.0002(11)
C10 0.076(2) 0.0598(18) 0.0685(18) 0.0081(16) 0.0465(17) 0.0004(15)
C11 0.074(2) 0.080(2) 0.0643(18) 0.0034(17) 0.0493(17) 0.0025(16)
C12 0.121(3) 0.071(2) 0.082(2) -0.017(2) 0.056(2) 0.0216(19)

loop_
_atom_type_symbol
_atom_type_description
_atom_type_scat_dispersion_real
_atom_type_scat_dispersion_imag
_atom_type_scat_source
C C 0.0033 0.0016 'International Tables Vol C Tables 4.2.6.8 and 6.1.1.4'
H H 0.0000 0.0000 'International Tables Vol C Tables 4.2.6.8 and 6.1.1.4'
Br Br -0.2901 2.4595 'International Tables Vol C Tables 4.2.6.8 and 6.1.1.4'
Co Co 0.3494 0.9721 'International Tables Vol C Tables 4.2.6.8 and 6.1.1.4'
N N 0.0061 0.0033 'International Tables Vol C Tables 4.2.6.8 and 6.1.1.4'
O O 0.0106 0.0060 'International Tables Vol C Tables 4.2.6.8 and 6.1.1.4'

loop_
_geom_angle_atom_site_label_1
_geom_angle_atom_site_label_2
_geom_angle_atom_site_label_3
_geom_angle_site_symmetry_1
_geom_angle_site_symmetry_3
_geom_angle
_geom_angle_publ_flag
N3 Co1 N3 3_666 . 180.0 yes
N3 Co1 N5 3_666 . 91.93(8) ?
N3 Co1 N5 . . 88.07(8) yes
N3 Co1 N5 3_666 3_666 88.07(8) ?
N3 Co1 N5 . 3_666 91.93(8) yes
N5 Co1 N5 . 3_666 180.0 yes
N3 Co1 N1 3_666 3_666 92.48(8) ?
N3 Co1 N1 . 3_666 87.52(8) ?
N5 Co1 N1 . 3_666 90.57(8) ?
N5 Co1 N1 3_666 3_666 89.43(8) ?
N3 Co1 N1 3_666 . 87.52(8) yes
N3 Co1 N1 . . 92.48(8) yes
N5 Co1 N1 . . 89.43(8) yes
N5 Co1 N1 3_666 . 90.57(8) yes
N1 Co1 N1 3_666 . 180.00(11) yes
H1WA O1W H1WB . . 107.2 ?
C1 N1 C2 . . 105.0(2) ?
C1 N1 Co1 . . 129.22(18) ?
C2 N1 Co1 . . 125.80(17) ?
C1 N2 C3 . . 106.9(2) ?
C1 N2 C4 . . 126.4(2) ?
C3 N2 C4 . . 126.7(2) ?
C5 N3 C6 . . 105.0(2) ?
C5 N3 Co1 . . 128.35(17) ?
C6 N3 Co1 . . 126.31(18) ?
C5 N4 C7 . . 106.9(2) ?
C5 N4 C8 . . 126.1(3) ?
C7 N4 C8 . . 127.0(3) ?
C9 N5 C10 . . 103.9(2) ?
C9 N5 Co1 . . 129.10(17) ?
C10 N5 Co1 . . 126.8(2) ?
C9 N6 C11 . . 107.1(2) ?
C9 N6 C12 . . 125.8(3) ?
C11 N6 C12 . . 127.0(2) ?
N1 C1 N2 . . 112.3(2) ?
N1 C1 H1A . . 123.8 ?
N2 C1 H1A . . 123.8 ?
C3 C2 N1 . . 109.4(3) ?
C3 C2 H2A . . 125.3 ?
N1 C2 H2A . . 125.3 ?
N2 C3 C2 . . 106.5(2) ?
N2 C3 H3A . . 126.8 ?
C2 C3 H3A . . 126.8 ?
N2 C4 H4A . . 109.5 ?
N2 C4 H4B . . 109.5 ?
H4A C4 H4B . . 109.5 ?
N2 C4 H4C . . 109.5 ?
H4A C4 H4C . . 109.5 ?
H4B C4 H4C . . 109.5 ?
N3 C5 N4 . . 111.9(2) ?
N3 C5 H5A . . 124.1 ?
N4 C5 H5A . . 124.1 ?
C7 C6 N3 . . 110.1(3) ?
C7 C6 H6A . . 125.0 ?
N3 C6 H6A . . 125.0 ?
C6 C7 N4 . . 106.2(2) ?
C6 C7 H7A . . 126.9 ?
N4 C7 H7A . . 126.9 ?
N4 C8 H8A . . 109.5 ?
N4 C8 H8B . . 109.5 ?
H8A C8 H8B . . 109.5 ?
N4 C8 H8C . . 109.5 ?
H8A C8 H8C . . 109.5 ?
H8B C8 H8C . . 109.5 ?
N5 C9 N6 . . 112.3(2) ?
N5 C9 H9A . . 123.8 ?
N6 C9 H9A . . 123.8 ?
C11 C10 N5 . . 110.7(3) ?
C11 C10 H10A . . 124.7 ?
N5 C10 H10A . . 124.7 ?
C10 C11 N6 . . 106.0(2) ?
C10 C11 H11A . . 127.0 ?
N6 C11 H11A . . 127.0 ?
N6 C12 H12A . . 109.5 ?
N6 C12 H12B . . 109.5 ?
H12A C12 H12B . . 109.5 ?
N6 C12 H12C . . 109.5 ?
H12A C12 H12C . . 109.5 ?
H12B C12 H12C . . 109.5 ?

loop_
_geom_bond_atom_site_label_1
_geom_bond_atom_site_label_2
_geom_bond_site_symmetry_2
_geom_bond_distance
_geom_bond_publ_flag
Co1 N3 3_666 2.174(2) ?
Co1 N3 . 2.174(2) yes
Co1 N5 . 2.182(2) yes
Co1 N5 3_666 2.182(2) ?
Co1 N1 3_666 2.207(2) ?
Co1 N1 . 2.207(2) yes
O1W H1WA . 0.8544 ?
O1W H1WB . 0.8553 ?
N1 C1 . 1.309(3) ?
N1 C2 . 1.381(4) ?
N2 C1 . 1.342(3) ?
N2 C3 . 1.359(4) ?
N2 C4 . 1.477(4) ?
N3 C5 . 1.322(3) ?
N3 C6 . 1.380(3) ?
N4 C5 . 1.351(3) ?
N4 C7 . 1.372(4) ?
N4 C8 . 1.458(4) ?
N5 C9 . 1.319(4) ?
N5 C10 . 1.384(3) ?
N6 C9 . 1.346(3) ?
N6 C11 . 1.362(4) ?
N6 C12 . 1.466(4) ?
C1 H1A . 0.9300 ?
C2 C3 . 1.359(4) ?
C2 H2A . 0.9300 ?
C3 H3A . 0.9300 ?
C4 H4A . 0.9600 ?
C4 H4B . 0.9600 ?
C4 H4C . 0.9600 ?
C5 H5A . 0.9300 ?
C6 C7 . 1.359(4) ?
C6 H6A . 0.9300 ?
C7 H7A . 0.9300 ?
C8 H8A . 0.9600 ?
C8 H8B . 0.9600 ?
C8 H8C . 0.9600 ?
C9 H9A . 0.9300 ?
C10 C11 . 1.349(4) ?
C10 H10A . 0.9300 ?
C11 H11A . 0.9300 ?
C12 H12A . 0.9600 ?
C12 H12B . 0.9600 ?
C12 H12C . 0.9600 ?

loop_
_geom_hbond_atom_site_label_D
_geom_hbond_atom_site_label_H
_geom_hbond_atom_site_label_A
_geom_hbond_site_symmetry_A
_geom_hbond_distance_DH
_geom_hbond_distance_HA
_geom_hbond_distance_DA
_geom_hbond_angle_DHA
O1W H1WA Br1 3_676 0.85 2.57 3.371(3) 156.8
O1W H1WB Br1 . 0.86 2.51 3.338(3) 163.9

loop_
_geom_torsion_atom_site_label_1
_geom_torsion_atom_site_label_2
_geom_torsion_atom_site_label_3
_geom_torsion_atom_site_label_4
_geom_torsion_site_symmetry_1
_geom_torsion_site_symmetry_2
_geom_torsion_site_symmetry_3
_geom_torsion_site_symmetry_4
_geom_torsion
_geom_torsion_publ_flag
N3 Co1 N1 C1 3_666 . . . -157.5(2) ?
N3 Co1 N1 C1 . . . . 22.5(2) ?
N5 Co1 N1 C1 . . . . 110.5(2) ?
N5 Co1 N1 C1 3_666 . . . -69.5(2) ?
N3 Co1 N1 C2 3_666 . . . 24.3(2) ?
N3 Co1 N1 C2 . . . . -155.7(2) ?
N5 Co1 N1 C2 . . . . -67.7(2) ?
N5 Co1 N1 C2 3_666 . . . 112.3(2) ?
N5 Co1 N3 C5 . . . . -161.6(2) ?
N5 Co1 N3 C5 3_666 . . . 18.4(2) ?
N1 Co1 N3 C5 3_666 . . . 107.7(2) ?
N1 Co1 N3 C5 . . . . -72.3(2) ?
N5 Co1 N3 C6 . . . . 26.0(2) ?
N5 Co1 N3 C6 3_666 . . . -154.0(2) ?
N1 Co1 N3 C6 3_666 . . . -64.6(2) ?
N1 Co1 N3 C6 . . . . 115.4(2) ?
N3 Co1 N5 C9 3_666 . . . 78.8(2) ?
N3 Co1 N5 C9 . . . . -101.2(2) ?
N1 Co1 N5 C9 3_666 . . . -13.7(2) ?
N1 Co1 N5 C9 . . . . 166.3(2) ?
N3 Co1 N5 C10 3_666 . . . -106.8(2) ?
N3 Co1 N5 C10 . . . . 73.2(2) ?
N1 Co1 N5 C10 3_666 . . . 160.7(2) ?
N1 Co1 N5 C10 . . . . -19.3(2) ?
C2 N1 C1 N2 . . . . -0.4(3) ?
Co1 N1 C1 N2 . . . . -178.95(16) ?
C3 N2 C1 N1 . . . . 0.5(3) ?
C4 N2 C1 N1 . . . . -178.9(3) ?
C1 N1 C2 C3 . . . . 0.3(3) ?
Co1 N1 C2 C3 . . . . 178.83(19) ?
C1 N2 C3 C2 . . . . -0.3(3) ?
C4 N2 C3 C2 . . . . 179.1(3) ?
N1 C2 C3 N2 . . . . 0.0(3) ?
C6 N3 C5 N4 . . . . -0.1(3) ?
Co1 N3 C5 N4 . . . . -173.74(17) ?
C7 N4 C5 N3 . . . . 0.7(3) ?
C8 N4 C5 N3 . . . . -177.7(3) ?
C5 N3 C6 C7 . . . . -0.5(3) ?
Co1 N3 C6 C7 . . . . 173.29(18) ?
N3 C6 C7 N4 . . . . 0.9(3) ?
C5 N4 C7 C6 . . . . -0.9(3) ?
C8 N4 C7 C6 . . . . 177.4(3) ?
C10 N5 C9 N6 . . . . -0.1(3) ?
Co1 N5 C9 N6 . . . . 175.28(18) ?
C11 N6 C9 N5 . . . . -0.3(3) ?
C12 N6 C9 N5 . . . . 177.0(3) ?
C9 N5 C10 C11 . . . . 0.4(4) ?
Co1 N5 C10 C11 . . . . -175.1(2) ?
N5 C10 C11 N6 . . . . -0.6(4) ?
C9 N6 C11 C10 . . . . 0.5(4) ?
C12 N6 C11 C10 . . . . -176.8(3) ?
